data_4507372
loop_
_publ_author_name
'Chen, Yong-Qiang'
'Li, Guo-Rong'
'Qu, Yang-Kun'
'Zhang, Ying-Hui'
'He, Kun-Huan'
'Gao, Qiang'
'Bu, Xian-He'

_publ_section_title
;
 Water-Insoluble Heterometal-Oxide-Based Photocatalysts Effective for the
 Photo-Decomposition of Methyl Orange
;
_journal_issue 2
_journal_name_full 'Crystal Growth &amp; Design'
_journal_page_first 901
_journal_paper_doi 10.1021/cg3016244
_journal_volume 13
_journal_year 2013
_chemical_formula_sum 'C40 H28 Cu Mo4 N8 O13'
_chemical_formula_weight 1276.00
_chemical_name_systematic
; 
 ? 
;
_space_group_IT_number 2
_symmetry_cell_setting triclinic
_symmetry_space_group_name_Hall '-P 1'
_symmetry_space_group_name_H-M 'P -1'
_atom_sites_solution_hydrogens geom
_atom_sites_solution_primary direct
_atom_sites_solution_secondary difmap
_audit_creation_method SHELXL-97
_cell_angle_alpha 78.35(3)
_cell_angle_beta 83.15(3)
_cell_angle_gamma 76.44(3)
_cell_formula_units_Z 1
_cell_length_a 8.1754(16)
_cell_length_b 9.3313(19)
_cell_length_c 13.893(3)
_cell_measurement_temperature 293(2)
_cell_measurement_theta_max 25.00
_cell_measurement_theta_min 3.00
_cell_volume 1006.2(4)
_computing_cell_refinement SMART
_computing_data_collection 'CrystalClear (Rigaku/MSC Inc., 2005)'
_computing_data_reduction 'CrystalClear (Rigaku/MSC Inc., 2005)'
_computing_molecular_graphics 'SHELXTL (Bruker, 1998)'
_computing_publication_material SHELXTL
_computing_structure_refinement 'SHELXL-97 (Sheldrick, 1997)'
_computing_structure_solution 'SHELXS-97 (Sheldrick, 1990)'
_diffrn_ambient_temperature 293(2)
_diffrn_measured_fraction_theta_full 0.996
_diffrn_measured_fraction_theta_max 0.996
_diffrn_measurement_device_type scx-mini
_diffrn_measurement_method '\w scan'
_diffrn_radiation_monochromator graphite
_diffrn_radiation_source 'fine-focus sealed tube'
_diffrn_radiation_type MoK\a
_diffrn_radiation_wavelength 0.71073
_diffrn_reflns_av_R_equivalents 0.0467
_diffrn_reflns_av_sigmaI/netI 0.0558
_diffrn_reflns_limit_h_max 9
_diffrn_reflns_limit_h_min -9
_diffrn_reflns_limit_k_max 11
_diffrn_reflns_limit_k_min -11
_diffrn_reflns_limit_l_max 16
_diffrn_reflns_limit_l_min -16
_diffrn_reflns_number 8690
_diffrn_reflns_theta_full 25.00
_diffrn_reflns_theta_max 25.00
_diffrn_reflns_theta_min 3.00
_exptl_absorpt_coefficient_mu 1.812
_exptl_absorpt_correction_T_max 0.696
_exptl_absorpt_correction_T_min 0.608
_exptl_absorpt_correction_type multi-scan
_exptl_absorpt_process_details 'SADABS (Bruker, 1998)'
_exptl_crystal_colour BLUE
_exptl_crystal_density_diffrn 2.106
_exptl_crystal_density_method 'not measured'
_exptl_crystal_description Block
_exptl_crystal_F_000 625
_exptl_crystal_size_max 0.28
_exptl_crystal_size_mid 0.24
_exptl_crystal_size_min 0.20
_refine_diff_density_max 1.049
_refine_diff_density_min -0.812
_refine_diff_density_rms 0.122
_refine_ls_extinction_method none
_refine_ls_goodness_of_fit_ref 1.067
_refine_ls_hydrogen_treatment constr
_refine_ls_matrix_type full
_refine_ls_number_parameters 301
_refine_ls_number_reflns 3523
_refine_ls_number_restraints 0
_refine_ls_restrained_S_all 1.067
_refine_ls_R_factor_all 0.0659
_refine_ls_R_factor_gt 0.0468
_refine_ls_shift/su_max 0.001
_refine_ls_shift/su_mean 0.000
_refine_ls_structure_factor_coef Fsqd
_refine_ls_weighting_details 'calc w=1/[\s^2^(Fo^2^)+(0.0401P)^2^+2.9583P] where P=(Fo^2^+2Fc^2^)/3'
_refine_ls_weighting_scheme calc
_refine_ls_wR_factor_gt 0.0964
_refine_ls_wR_factor_ref 0.1022
_reflns_number_gt 2891
_reflns_number_total 3523
_reflns_threshold_expression >2sigma(I)
_cod_data_source_file cg3016244_si_002.cif
_cod_data_source_block 1
_cod_depositor_comments
;
The following automatic conversions were performed:

'_symmetry_cell_setting' value 'Triclinic' changed to 'triclinic'
according to /home/saulius/struct/CIF-dictionaries/cif_core.dic
dictionary named 'cif_core.dic' version 2.4.2 from
2011-04-26.

'_exptl_absorpt_correction_type' value 'Multi-Scan'
changed to 'multi-scan' according to
/home/saulius/struct/CIF-dictionaries/cif_core.dic dictionary named
'cif_core.dic' version 2.4.2 from 2011-04-26.

Automatic conversion script
Id: cif_fix_values 1891 2012-01-12 08:04:46Z andrius 
;
_cod_original_cell_volume 1006.2(3)
_cod_database_code 4507372

loop_
_symmetry_equiv_pos_as_xyz
'x, y, z'
'-x, -y, -z'

loop_
_atom_site_label
_atom_site_type_symbol
_atom_site_fract_x
_atom_site_fract_y
_atom_site_fract_z
_atom_site_U_iso_or_equiv
_atom_site_adp_type
_atom_site_occupancy
_atom_site_symmetry_multiplicity
_atom_site_calc_flag
_atom_site_refinement_flags
C1 C 0.2984(8) 0.1997(7) 1.2979(5) 0.0303(15) Uani 1 1 d .
H1 H 0.3569 0.1008 1.3009 0.036 Uiso 1 1 calc R
C2 C 0.2734(8) 0.2880(7) 1.2062(5) 0.0312(15) Uani 1 1 d .
H2A H 0.3152 0.2481 1.1498 0.037 Uiso 1 1 calc R
C3 C 0.1866(8) 0.4352(7) 1.1978(5) 0.0257(14) Uani 1 1 d .
C4 C 0.1267(10) 0.4860(8) 1.2861(5) 0.044(2) Uani 1 1 d .
H4A H 0.0647 0.5835 1.2852 0.053 Uiso 1 1 calc R
C5 C 0.1599(10) 0.3911(8) 1.3741(5) 0.0421(19) Uani 1 1 d .
H5A H 0.1219 0.4285 1.4319 0.051 Uiso 1 1 calc R
C6 C 0.1529(7) 0.5367(7) 1.1010(4) 0.0232(14) Uani 1 1 d .
C7 C 0.2432(7) 0.5039(7) 1.0142(4) 0.0263(14) Uani 1 1 d .
H7A H 0.3296 0.4188 1.0151 0.032 Uiso 1 1 calc R
C8 C 0.2029(8) 0.5998(6) 0.9258(5) 0.0244(14) Uani 1 1 d .
C9 C 0.0763(7) 0.7252(6) 0.9266(4) 0.0203(13) Uani 1 1 d .
H9A H 0.0477 0.7898 0.8678 0.024 Uiso 1 1 calc R
C10 C -0.0080(7) 0.7558(6) 1.0138(4) 0.0221(13) Uani 1 1 d .
C11 C 0.2900(8) 0.5720(7) 0.8292(4) 0.0263(14) Uani 1 1 d .
C12 C 0.3649(8) 0.4289(8) 0.8106(5) 0.0338(16) Uani 1 1 d .
H12A H 0.3685 0.3461 0.8611 0.041 Uiso 1 1 calc R
C13 C 0.4338(8) 0.4107(7) 0.7168(5) 0.0331(16) Uani 1 1 d .
H13A H 0.4820 0.3144 0.7054 0.040 Uiso 1 1 calc R
C14 C 0.3701(8) 0.6629(7) 0.6608(5) 0.0314(16) Uani 1 1 d .
H14A H 0.3763 0.7446 0.6105 0.038 Uiso 1 1 calc R
C15 C 0.2956(9) 0.6893(7) 0.7511(5) 0.0322(16) Uani 1 1 d .
H15A H 0.2484 0.7870 0.7599 0.039 Uiso 1 1 calc R
C16 C -0.1471(8) 0.8921(7) 1.0142(4) 0.0248(14) Uani 1 1 d .
C17 C -0.1944(8) 0.9911(7) 0.9283(5) 0.0332(16) Uani 1 1 d .
H17A H -0.1382 0.9744 0.8680 0.040 Uiso 1 1 calc R
C18 C -0.3243(9) 1.1135(8) 0.9326(6) 0.0433(19) Uani 1 1 d .
H18A H -0.3539 1.1766 0.8735 0.052 Uiso 1 1 calc R
C19 C -0.3619(9) 1.0537(8) 1.0976(6) 0.0458(19) Uani 1 1 d .
H19A H -0.4189 1.0752 1.1567 0.055 Uiso 1 1 calc R
C20 C -0.2340(8) 0.9273(8) 1.1020(5) 0.0371(17) Uani 1 1 d .
H20A H -0.2062 0.8666 1.1622 0.044 Uiso 1 1 calc R
Cu1 Cu 0.5000 0.5000 0.5000 0.0299(3) Uani 1 2 d S
Mo1 Mo 0.16328(6) 0.82154(6) 0.42548(4) 0.02278(16) Uani 1 1 d .
Mo2 Mo 0.29771(6) 1.11536(6) 0.54949(4) 0.01934(16) Uani 1 1 d .
N1 N 0.2439(6) 0.2480(6) 1.3820(4) 0.0282(12) Uani 1 1 d .
N2 N 0.4338(6) 0.5262(6) 0.6418(4) 0.0269(12) Uani 1 1 d .
N3 N -0.4106(7) 1.1484(7) 1.0145(5) 0.0460(16) Uani 1 1 d .
N4 N 0.0276(7) 0.6620(6) 1.1004(4) 0.0331(13) Uani 1 1 d .
O1 O 0.3645(5) 1.2758(5) 0.5508(3) 0.0346(11) Uani 1 1 d .
O2 O 0.5000 1.0000 0.5000 0.0329(15) Uani 1 2 d S
O3 O 0.2976(6) 1.0292(5) 0.6682(3) 0.0385(12) Uani 1 1 d .
O4 O 0.1960(5) 0.9516(4) 0.4940(3) 0.0289(10) Uani 1 1 d .
O5 O 0.2140(7) 0.8817(6) 0.3043(4) 0.0472(13) Uani 1 1 d .
O6 O -0.0501(5) 0.7936(5) 0.4408(3) 0.0310(11) Uani 1 1 d .
O7 O 0.2948(5) 0.6455(5) 0.4625(3) 0.0317(11) Uani 1 1 d .

loop_
_atom_site_aniso_label
_atom_site_aniso_U_11
_atom_site_aniso_U_22
_atom_site_aniso_U_33
_atom_site_aniso_U_23
_atom_site_aniso_U_13
_atom_site_aniso_U_12
C1 0.030(4) 0.019(3) 0.038(4) -0.003(3) -0.001(3) -0.001(3)
C2 0.032(4) 0.028(4) 0.028(4) -0.011(3) 0.000(3) 0.007(3)
C3 0.026(3) 0.023(3) 0.026(4) -0.003(3) -0.003(3) -0.003(3)
C4 0.073(6) 0.022(4) 0.029(4) -0.003(3) 0.002(4) 0.001(4)
C5 0.066(5) 0.031(4) 0.026(4) -0.010(3) 0.003(4) -0.002(4)
C6 0.019(3) 0.028(3) 0.023(3) -0.007(3) -0.001(3) -0.003(3)
C7 0.027(3) 0.022(3) 0.027(4) -0.005(3) -0.006(3) 0.003(3)
C8 0.026(3) 0.017(3) 0.030(4) -0.004(3) -0.003(3) -0.005(3)
C9 0.023(3) 0.019(3) 0.015(3) 0.006(2) -0.006(3) -0.002(2)
C10 0.021(3) 0.022(3) 0.021(3) -0.002(3) -0.002(3) -0.002(3)
C11 0.027(3) 0.027(4) 0.024(3) -0.006(3) -0.005(3) -0.002(3)
C12 0.033(4) 0.033(4) 0.031(4) -0.002(3) -0.003(3) -0.002(3)
C13 0.027(4) 0.026(4) 0.039(4) -0.007(3) 0.002(3) 0.009(3)
C14 0.044(4) 0.026(4) 0.023(4) -0.001(3) -0.006(3) -0.007(3)
C15 0.050(4) 0.018(3) 0.030(4) -0.009(3) 0.001(3) -0.008(3)
C16 0.024(3) 0.024(3) 0.026(4) -0.006(3) -0.006(3) 0.000(3)
C17 0.030(4) 0.035(4) 0.029(4) -0.004(3) -0.001(3) 0.001(3)
C18 0.036(4) 0.034(4) 0.054(5) 0.001(4) -0.015(4) 0.000(3)
C19 0.040(4) 0.046(5) 0.054(5) -0.022(4) -0.003(4) -0.002(4)
C20 0.036(4) 0.035(4) 0.035(4) -0.010(3) -0.002(3) 0.006(3)
Cu1 0.0248(6) 0.0325(7) 0.0264(6) -0.0046(5) -0.0015(5) 0.0048(5)
Mo1 0.0200(3) 0.0215(3) 0.0267(3) -0.0054(2) -0.0020(2) -0.0032(2)
Mo2 0.0139(3) 0.0198(3) 0.0235(3) -0.0050(2) -0.0021(2) -0.0009(2)
N1 0.031(3) 0.025(3) 0.029(3) -0.005(2) -0.001(2) -0.008(2)
N2 0.027(3) 0.029(3) 0.022(3) 0.001(2) -0.003(2) -0.005(2)
N3 0.036(4) 0.039(4) 0.061(4) -0.020(3) -0.010(3) 0.008(3)
N4 0.033(3) 0.032(3) 0.032(3) -0.003(3) -0.006(3) -0.002(2)
O1 0.024(2) 0.030(3) 0.052(3) -0.010(2) -0.008(2) -0.0056(19)
O2 0.017(3) 0.040(4) 0.045(4) -0.022(3) 0.006(3) -0.003(3)
O3 0.044(3) 0.037(3) 0.027(3) 0.000(2) -0.003(2) -0.001(2)
O4 0.024(2) 0.024(2) 0.040(3) -0.011(2) -0.008(2) -0.0019(18)
O5 0.056(3) 0.045(3) 0.037(3) 0.002(2) 0.001(3) -0.015(3)
O6 0.017(2) 0.029(2) 0.048(3) -0.015(2) 0.001(2) -0.0002(18)
O7 0.027(2) 0.029(2) 0.037(3) -0.010(2) -0.008(2) 0.0045(19)

loop_
_atom_type_symbol
_atom_type_description
_atom_type_scat_dispersion_real
_atom_type_scat_dispersion_imag
_atom_type_scat_source
C C 0.0033 0.0016 'International Tables Vol C Tables 4.2.6.8 and 6.1.1.4'
H H 0.0000 0.0000 'International Tables Vol C Tables 4.2.6.8 and 6.1.1.4'
N N 0.0061 0.0033 'International Tables Vol C Tables 4.2.6.8 and 6.1.1.4'
O O 0.0106 0.0060 'International Tables Vol C Tables 4.2.6.8 and 6.1.1.4'
Mo Mo -1.6832 0.6857 'International Tables Vol C Tables 4.2.6.8 and 6.1.1.4'
Cu Cu 0.3201 1.2651 'International Tables Vol C Tables 4.2.6.8 and 6.1.1.4'

loop_
_geom_angle_atom_site_label_1
_geom_angle_atom_site_label_2
_geom_angle_atom_site_label_3
_geom_angle
_geom_angle_site_symmetry_1
_geom_angle_site_symmetry_3
N1 C1 C2 123.7(6) . .
C3 C2 C1 120.3(6) . .
C2 C3 C4 116.2(6) . .
C2 C3 C6 123.2(6) . .
C4 C3 C6 120.5(5) . .
C5 C4 C3 119.5(6) . .
N1 C5 C4 124.1(6) . .
N4 C6 C7 120.8(6) . .
N4 C6 C3 117.6(5) . .
C7 C6 C3 121.6(5) . .
C6 C7 C8 119.2(6) . .
C9 C8 C7 119.2(6) . .
C9 C8 C11 117.8(5) . .
C7 C8 C11 122.9(5) . .
C10 C9 C8 120.1(5) . .
N4 C10 C9 121.4(5) . .
N4 C10 C16 118.7(5) . .
C9 C10 C16 119.9(5) . .
C15 C11 C12 116.4(6) . .
C15 C11 C8 120.7(6) . .
C12 C11 C8 122.9(6) . .
C13 C12 C11 119.7(6) . .
N2 C13 C12 122.6(6) . .
N2 C14 C15 122.9(6) . .
C14 C15 C11 120.6(6) . .
C17 C16 C20 116.6(6) . .
C17 C16 C10 122.1(6) . .
C20 C16 C10 121.2(6) . .
C18 C17 C16 119.9(7) . .
N3 C18 C17 124.8(7) . .
N3 C19 C20 125.1(7) . .
C19 C20 C16 118.6(7) . .
O7 Cu1 O7 180.000(1) 2_666 .
O7 Cu1 N2 88.56(19) 2_666 2_666
O7 Cu1 N2 91.44(19) . 2_666
O7 Cu1 N2 91.44(19) 2_666 .
O7 Cu1 N2 88.56(19) . .
N2 Cu1 N2 180.000(1) 2_666 .
O5 Mo1 O7 108.3(2) . .
O5 Mo1 O4 108.8(2) . .
O7 Mo1 O4 110.05(19) . .
O5 Mo1 O6 109.2(2) . .
O7 Mo1 O6 106.7(2) . .
O4 Mo1 O6 113.68(19) . .
O3 Mo2 O1 103.5(2) . .
O3 Mo2 O2 99.13(16) . .
O1 Mo2 O2 99.48(15) . .
O3 Mo2 O6 93.6(2) . 2_576
O1 Mo2 O6 96.42(19) . 2_576
O2 Mo2 O6 156.64(13) . 2_576
O3 Mo2 O4 96.7(2) . .
O1 Mo2 O4 159.55(19) . .
O2 Mo2 O4 80.10(11) . .
O6 Mo2 O4 79.03(16) 2_576 .
O3 Mo2 N1 169.9(2) . 1_564
O1 Mo2 N1 80.1(2) . 1_564
O2 Mo2 N1 89.49(13) . 1_564
O6 Mo2 N1 76.49(18) 2_576 1_564
O4 Mo2 N1 79.49(16) . 1_564
C1 N1 C5 116.1(6) . .
C1 N1 Mo2 128.0(4) . 1_546
C5 N1 Mo2 115.6(4) . 1_546
C14 N2 C13 117.6(6) . .
C14 N2 Cu1 119.0(4) . .
C13 N2 Cu1 123.1(4) . .
C18 N3 C19 115.0(6) . .
C10 N4 C6 119.3(6) . .
Mo2 O2 Mo2 180.000(1) 2_676 .
Mo1 O4 Mo2 164.1(2) . .
Mo1 O6 Mo2 147.9(2) . 2_576
Mo1 O7 Cu1 158.2(3) . .

loop_
_geom_bond_atom_site_label_1
_geom_bond_atom_site_label_2
_geom_bond_distance
_geom_bond_site_symmetry_2
C1 N1 1.328(8) .
C1 C2 1.379(9) .
C2 C3 1.379(8) .
C3 C4 1.397(9) .
C3 C6 1.494(8) .
C4 C5 1.372(9) .
C5 N1 1.340(8) .
C6 N4 1.362(8) .
C6 C7 1.388(8) .
C7 C8 1.390(8) .
C8 C9 1.370(8) .
C8 C11 1.484(8) .
C9 C10 1.368(8) .
C10 N4 1.356(8) .
C10 C16 1.494(8) .
C11 C15 1.382(9) .
C11 C12 1.394(9) .
C12 C13 1.384(9) .
C13 N2 1.339(8) .
C14 N2 1.327(8) .
C14 C15 1.370(9) .
C16 C17 1.387(9) .
C16 C20 1.395(9) .
C17 C18 1.371(9) .
C18 N3 1.323(9) .
C19 N3 1.343(10) .
C19 C20 1.377(9) .
Cu1 O7 1.945(4) 2_666
Cu1 O7 1.945(4) .
Cu1 N2 2.028(5) 2_666
Cu1 N2 2.028(5) .
Mo1 O5 1.698(5) .
Mo1 O7 1.755(4) .
Mo1 O4 1.769(4) .
Mo1 O6 1.805(4) .
Mo2 O3 1.682(4) .
Mo2 O1 1.714(4) .
Mo2 O2 1.8868(8) .
Mo2 O6 2.003(4) 2_576
Mo2 O4 2.201(4) .
Mo2 N1 2.442(5) 1_564
N1 Mo2 2.442(5) 1_546
O2 Mo2 1.8868(8) 2_676
O6 Mo2 2.003(4) 2_576
